data_4505553
loop_
_publ_author_name
'Li, Bo'
'Zang, Shuang-Quan'
'Ji, Can'
'Hou, Hong-Wei'
'Mak, Thomas C. W.'

_publ_section_title
;
 Syntheses, Structures, and Properties of Silver--Organic Frameworks
 Constructed with
 1,1&#x2032;-Biphenyl-2,2&#x2032;,6,6&#x2032;-tetracarboxylic Acid
;
_journal_issue 3
_journal_name_full 'Crystal Growth &amp; Design'
_journal_page_first 1443
_journal_paper_doi 10.1021/cg2015447
_journal_volume 12
_journal_year 2012
_chemical_formula_moiety ' C12 H10 Ag N2, 0.5(C16 H8 O8), 2(H2 O)'
_chemical_formula_sum 'C20 H18 Ag N2 O6'
_chemical_formula_weight 490.23
_chemical_name_systematic
; 
 ? 
;
_space_group_IT_number 15
_symmetry_cell_setting monoclinic
_symmetry_space_group_name_Hall '-C 2yc'
_symmetry_space_group_name_H-M 'C 1 2/c 1'
_atom_sites_solution_hydrogens geom
_atom_sites_solution_primary direct
_atom_sites_solution_secondary difmap
_audit_creation_method SHELXL-97
_cell_angle_alpha 90.00
_cell_angle_beta 117.98(3)
_cell_angle_gamma 90.00
_cell_formula_units_Z 8
_cell_length_a 22.927(5)
_cell_length_b 14.592(3)
_cell_length_c 13.588(3)
_cell_measurement_reflns_used 2319
_cell_measurement_temperature 296
_cell_measurement_theta_max 29.1292
_cell_measurement_theta_min 1.6983
_cell_volume 4014.5(19)
_computing_structure_refinement 'SHELXL-97 (Sheldrick, 1997)'
_computing_structure_solution 'SHELXS-97 (Sheldrick, 1990)'
_diffrn_ambient_temperature 296
_diffrn_measured_fraction_theta_full 0.997
_diffrn_measured_fraction_theta_max 0.997
_diffrn_radiation_monochromator graphite
_diffrn_radiation_source 'fine-focus sealed tube'
_diffrn_radiation_type MoK\a
_diffrn_radiation_wavelength 0.71073
_diffrn_reflns_av_R_equivalents 0.0698
_diffrn_reflns_av_sigmaI/netI 0.0688
_diffrn_reflns_limit_h_max 26
_diffrn_reflns_limit_h_min -27
_diffrn_reflns_limit_k_max 17
_diffrn_reflns_limit_k_min -17
_diffrn_reflns_limit_l_max 16
_diffrn_reflns_limit_l_min -15
_diffrn_reflns_number 13779
_diffrn_reflns_theta_full 25.00
_diffrn_reflns_theta_max 25.00
_diffrn_reflns_theta_min 1.72
_exptl_absorpt_coefficient_mu 1.043
_exptl_absorpt_correction_T_max 0.8508
_exptl_absorpt_correction_T_min 0.8185
_exptl_absorpt_correction_type multi-scan
_exptl_absorpt_process_details SADABS(2009)
_exptl_crystal_density_diffrn 1.622
_exptl_crystal_density_method 'not measured'
_exptl_crystal_F_000 1976
_exptl_crystal_size_max 0.20
_exptl_crystal_size_mid 0.18
_exptl_crystal_size_min 0.16
_refine_diff_density_max 0.434
_refine_diff_density_min -0.370
_refine_diff_density_rms 0.083
_refine_ls_extinction_method none
_refine_ls_goodness_of_fit_ref 1.094
_refine_ls_hydrogen_treatment constr
_refine_ls_matrix_type full
_refine_ls_number_parameters 263
_refine_ls_number_reflns 3528
_refine_ls_number_restraints 0
_refine_ls_restrained_S_all 1.094
_refine_ls_R_factor_all 0.1213
_refine_ls_R_factor_gt 0.0835
_refine_ls_shift/su_max 0.000
_refine_ls_shift/su_mean 0.000
_refine_ls_structure_factor_coef Fsqd
_refine_ls_weighting_details 'calc w=1/[\s^2^(Fo^2^)+(0.0982P)^2^+12.1175P] where P=(Fo^2^+2Fc^2^)/3'
_refine_ls_weighting_scheme calc
_refine_ls_wR_factor_gt 0.1888
_refine_ls_wR_factor_ref 0.2178
_reflns_number_gt 2558
_reflns_number_total 3528
_reflns_threshold_expression >2sigma(I)
_cod_data_source_file cg2015447_si_002.cif
_cod_data_source_block 5
_cod_depositor_comments
;
The following automatic conversions were performed:

'_symmetry_cell_setting' value ' Monoclinic' changed to 'monoclinic'
according to /home/saulius/struct/CIF-dictionaries/cif_core.dic
dictionary named 'cif_core.dic' version 2.4.1 from 2010-06-29.

Automatic conversion script
Id: cif_fix_values 1715 2011-07-08 13:25:40Z adriana 
;
_cod_original_sg_symbol_H-M ' C 2/c '
_cod_database_code 4505553

loop_
_symmetry_equiv_pos_as_xyz
'x, y, z'
'-x, y, -z+1/2'
'x+1/2, y+1/2, z'
'-x+1/2, y+1/2, -z+1/2'
'-x, -y, -z'
'x, -y, z-1/2'
'-x+1/2, -y+1/2, -z'
'x+1/2, -y+1/2, z-1/2'

loop_
_atom_site_label
_atom_site_type_symbol
_atom_site_fract_x
_atom_site_fract_y
_atom_site_fract_z
_atom_site_U_iso_or_equiv
_atom_site_adp_type
_atom_site_occupancy
_atom_site_symmetry_multiplicity
_atom_site_calc_flag
_atom_site_refinement_flags
O2W O 0.5000 0.2321(9) 0.2500 0.174(7) Uani 1 2 d S
H2WA H 0.4876 0.1948 0.2840 0.261 Uiso 1 1 d R
O3W O 0.4859(6) 0.4788(8) 0.5797(9) 0.160(5) Uani 1 1 d .
H3WD H 0.4686 0.4280 0.5829 0.192 Uiso 1 1 d R
H3WA H 0.4895 0.5065 0.6261 0.240 Uiso 1 1 d R
O4 O 0.4285(3) 0.3109(5) 0.5925(5) 0.0683(18) Uani 1 1 d .
Ag1 Ag 0.29508(4) 0.34335(6) 0.51160(5) 0.0656(4) Uani 1 1 d .
N1 N 0.2865(4) 0.3647(5) 0.3487(5) 0.055(2) Uani 1 1 d .
N2 N 0.2993(4) 0.3574(5) -0.3279(6) 0.057(2) Uani 1 1 d .
O1 O 0.5977(4) -0.1014(5) 0.7913(8) 0.095(3) Uani 1 1 d .
O2 O 0.6279(3) 0.0179(5) 0.9038(6) 0.0703(19) Uani 1 1 d .
H2A H 0.6228 0.0736 0.8980 0.106 Uiso 1 1 calc R
O3 O 0.3724(3) 0.1869(4) 0.5932(5) 0.0597(16) Uani 1 1 d .
O1W O 0.5000 0.4141(10) 0.2500 0.160(7) Uani 1 2 d S
H1WA H 0.5058 0.3632 0.3031 0.240 Uiso 1 1 d R
C1 C 0.3411(5) 0.3822(9) 0.3396(8) 0.077(3) Uani 1 1 d .
H1 H 0.3813 0.3855 0.4045 0.092 Uiso 1 1 calc R
C2 C 0.3408(5) 0.3957(10) 0.2394(8) 0.089(4) Uani 1 1 d .
H2 H 0.3800 0.4071 0.2371 0.106 Uiso 1 1 calc R
C3 C 0.2813(5) 0.3921(8) 0.1413(7) 0.071(3) Uani 1 1 d .
C4 C 0.2262(5) 0.3741(8) 0.1525(7) 0.069(3) Uani 1 1 d .
H4 H 0.1854 0.3691 0.0891 0.083 Uiso 1 1 calc R
C5 C 0.2298(4) 0.3634(7) 0.2552(7) 0.058(2) Uani 1 1 d .
H5 H 0.1909 0.3549 0.2596 0.070 Uiso 1 1 calc R
C6 C 0.2775(7) 0.4073(11) 0.0285(9) 0.118(6) Uani 1 1 d .
H6 H 0.2465 0.4471 -0.0231 0.142 Uiso 1 1 calc R
C7 C 0.3208(7) 0.3611(11) 0.0047(9) 0.120(6) Uani 1 1 d .
H7 H 0.3551 0.3276 0.0597 0.144 Uiso 1 1 calc R
C8 C 0.3122(5) 0.3648(7) -0.1125(7) 0.066(3) Uani 1 1 d .
C9 C 0.3663(5) 0.3553(8) -0.1304(8) 0.075(3) Uani 1 1 d .
H9 H 0.4084 0.3510 -0.0700 0.091 Uiso 1 1 calc R
C10 C 0.3583(5) 0.3522(7) -0.2359(7) 0.066(3) Uani 1 1 d .
H10 H 0.3958 0.3460 -0.2452 0.079 Uiso 1 1 calc R
C11 C 0.2466(5) 0.3683(7) -0.3115(7) 0.064(3) Uani 1 1 d .
H11 H 0.2051 0.3724 -0.3733 0.077 Uiso 1 1 calc R
C12 C 0.2512(5) 0.3736(8) -0.2075(8) 0.073(3) Uani 1 1 d .
H12 H 0.2134 0.3832 -0.2001 0.087 Uiso 1 1 calc R
C13 C 0.5466(5) 0.1056(8) 0.5355(8) 0.065(3) Uani 1 1 d .
H13 H 0.5591 0.1065 0.4797 0.078 Uiso 1 1 calc R
C14 C 0.4999(4) 0.1669(7) 0.5325(7) 0.058(2) Uani 1 1 d .
H14 H 0.4815 0.2091 0.4746 0.069 Uiso 1 1 calc R
C15 C 0.4798(4) 0.1668(6) 0.6147(6) 0.0431(19) Uani 1 1 d .
C16 C 0.5097(3) 0.1049(5) 0.7039(6) 0.0384(18) Uani 1 1 d .
C17 C 0.5586(4) 0.0449(6) 0.7090(7) 0.049(2) Uani 1 1 d .
C18 C 0.5746(4) 0.0429(7) 0.6215(8) 0.057(2) Uani 1 1 d .
H18 H 0.6042 -0.0007 0.6212 0.069 Uiso 1 1 calc R
C19 C 0.5963(5) -0.0195(7) 0.8064(9) 0.063(3) Uani 1 1 d .
C20 C 0.4241(4) 0.2276(7) 0.6013(6) 0.048(2) Uani 1 1 d .

loop_
_atom_site_aniso_label
_atom_site_aniso_U_11
_atom_site_aniso_U_22
_atom_site_aniso_U_33
_atom_site_aniso_U_23
_atom_site_aniso_U_13
_atom_site_aniso_U_12
O2W 0.165(14) 0.063(9) 0.31(2) 0.000 0.128(15) 0.000
O3W 0.176(11) 0.136(10) 0.143(10) 0.010(8) 0.054(8) -0.056(8)
O4 0.083(5) 0.062(5) 0.064(4) 0.015(3) 0.038(4) 0.013(4)
Ag1 0.0885(6) 0.0828(6) 0.0383(4) 0.0074(3) 0.0405(4) 0.0189(4)
N1 0.054(5) 0.083(6) 0.035(4) 0.003(3) 0.027(4) 0.012(4)
N2 0.065(5) 0.076(6) 0.036(4) 0.002(3) 0.029(4) 0.014(4)
O1 0.083(5) 0.048(5) 0.164(8) 0.006(5) 0.065(5) 0.012(4)
O2 0.056(4) 0.067(5) 0.081(5) 0.018(4) 0.026(4) 0.016(3)
O3 0.046(4) 0.072(4) 0.057(4) 0.001(3) 0.020(3) 0.010(3)
O1W 0.186(15) 0.084(10) 0.26(2) 0.000 0.147(15) 0.000
C1 0.050(6) 0.140(10) 0.038(5) 0.013(6) 0.018(4) 0.000(6)
C2 0.074(8) 0.145(12) 0.064(7) 0.014(7) 0.047(6) 0.001(7)
C3 0.071(7) 0.112(9) 0.036(5) 0.011(5) 0.028(5) 0.025(6)
C4 0.057(6) 0.109(9) 0.039(5) -0.003(5) 0.021(4) 0.022(6)
C5 0.050(6) 0.082(7) 0.046(5) 0.008(4) 0.025(4) 0.016(5)
C6 0.157(12) 0.171(14) 0.058(7) 0.045(8) 0.077(8) 0.099(11)
C7 0.107(10) 0.217(18) 0.038(6) 0.009(7) 0.035(6) 0.061(10)
C8 0.068(6) 0.093(8) 0.042(5) -0.002(5) 0.031(5) 0.018(5)
C9 0.064(7) 0.121(10) 0.042(5) -0.006(5) 0.025(5) 0.008(6)
C10 0.060(6) 0.104(9) 0.048(5) 0.000(5) 0.037(5) 0.003(6)
C11 0.070(6) 0.091(8) 0.032(4) 0.014(4) 0.024(4) 0.039(5)
C12 0.062(6) 0.118(9) 0.050(5) 0.000(6) 0.036(5) 0.028(6)
C13 0.059(6) 0.095(8) 0.060(6) -0.026(6) 0.045(5) -0.026(6)
C14 0.057(6) 0.079(7) 0.044(5) -0.011(4) 0.030(4) -0.010(5)
C15 0.044(5) 0.048(5) 0.037(4) -0.009(4) 0.019(4) -0.008(4)
C16 0.029(4) 0.039(4) 0.047(4) -0.007(4) 0.017(3) -0.006(3)
C17 0.040(5) 0.054(6) 0.060(5) -0.013(4) 0.028(4) -0.005(4)
C18 0.043(5) 0.068(7) 0.067(6) -0.029(5) 0.030(4) -0.010(4)
C19 0.047(6) 0.058(7) 0.091(8) 0.007(6) 0.039(5) 0.008(5)
C20 0.048(5) 0.065(6) 0.029(4) 0.002(4) 0.017(4) 0.007(5)

loop_
_atom_type_symbol
_atom_type_description
_atom_type_scat_dispersion_real
_atom_type_scat_dispersion_imag
_atom_type_scat_source
C C 0.0033 0.0016 'International Tables Vol C Tables 4.2.6.8 and 6.1.1.4'
H H 0.0000 0.0000 'International Tables Vol C Tables 4.2.6.8 and 6.1.1.4'
Ag Ag -0.8971 1.1015 'International Tables Vol C Tables 4.2.6.8 and 6.1.1.4'
N N 0.0061 0.0033 'International Tables Vol C Tables 4.2.6.8 and 6.1.1.4'
O O 0.0106 0.0060 'International Tables Vol C Tables 4.2.6.8 and 6.1.1.4'

loop_
_geom_angle_atom_site_label_1
_geom_angle_atom_site_label_2
_geom_angle_atom_site_label_3
_geom_angle
_geom_angle_site_symmetry_1
_geom_angle_site_symmetry_3
H3WD O3W H3WA 108.1 . .
N2 Ag1 N1 166.0(3) 1_556 .
N2 Ag1 Ag1 84.6(2) 1_556 7_556
N1 Ag1 Ag1 105.5(2) . 7_556
C5 N1 C1 117.0(7) . .
C5 N1 Ag1 124.0(6) . .
C1 N1 Ag1 119.0(6) . .
C11 N2 C10 116.4(7) . .
C11 N2 Ag1 124.5(6) . 1_554
C10 N2 Ag1 119.0(6) . 1_554
C19 O2 H2A 109.5 . .
N1 C1 C2 123.2(9) . .
N1 C1 H1 118.4 . .
C2 C1 H1 118.4 . .
C1 C2 C3 119.5(10) . .
C1 C2 H2 120.3 . .
C3 C2 H2 120.3 . .
C4 C3 C2 116.3(9) . .
C4 C3 C6 121.7(9) . .
C2 C3 C6 122.0(10) . .
C3 C4 C5 121.2(9) . .
C3 C4 H4 119.4 . .
C5 C4 H4 119.4 . .
N1 C5 C4 122.7(9) . .
N1 C5 H5 118.7 . .
C4 C5 H5 118.7 . .
C7 C6 C3 117.8(10) . .
C7 C6 H6 121.1 . .
C3 C6 H6 121.1 . .
C6 C7 C8 118.9(10) . .
C6 C7 H7 120.5 . .
C8 C7 H7 120.5 . .
C9 C8 C12 116.2(8) . .
C9 C8 C7 119.9(9) . .
C12 C8 C7 123.9(9) . .
C10 C9 C8 120.1(9) . .
C10 C9 H9 119.9 . .
C8 C9 H9 119.9 . .
N2 C10 C9 123.9(9) . .
N2 C10 H10 118.0 . .
C9 C10 H10 118.0 . .
N2 C11 C12 122.7(8) . .
N2 C11 H11 118.7 . .
C12 C11 H11 118.7 . .
C11 C12 C8 120.6(9) . .
C11 C12 H12 119.7 . .
C8 C12 H12 119.7 . .
C14 C13 C18 120.1(8) . .
C14 C13 H13 120.0 . .
C18 C13 H13 120.0 . .
C13 C14 C15 121.2(9) . .
C13 C14 H14 119.4 . .
C15 C14 H14 119.4 . .
C14 C15 C16 118.8(8) . .
C14 C15 C20 119.1(8) . .
C16 C15 C20 121.9(7) . .
C17 C16 C15 119.9(7) . .
C17 C16 C16 119.9(7) . 2_656
C15 C16 C16 120.1(6) . 2_656
C16 C17 C18 119.7(8) . .
C16 C17 C19 123.0(8) . .
C18 C17 C19 117.3(8) . .
C13 C18 C17 120.0(9) . .
C13 C18 H18 120.0 . .
C17 C18 H18 120.0 . .
O1 C19 O2 122.8(10) . .
O1 C19 C17 120.7(10) . .
O2 C19 C17 116.5(9) . .
O4 C20 O3 124.3(8) . .
O4 C20 C15 119.6(8) . .
O3 C20 C15 116.0(8) . .

loop_
_geom_bond_atom_site_label_1
_geom_bond_atom_site_label_2
_geom_bond_distance
_geom_bond_site_symmetry_2
O2W H2WA 0.8449 .
O3W H3WD 0.8501 .
O3W H3WA 0.7200 .
O4 C20 1.230(10) .
Ag1 N2 2.147(7) 1_556
Ag1 N1 2.152(7) .
Ag1 Ag1 3.3440(18) 7_556
N1 C5 1.324(11) .
N1 C1 1.339(12) .
N2 C11 1.338(11) .
N2 C10 1.346(11) .
N2 Ag1 2.147(7) 1_554
O1 C19 1.216(12) .
O2 C19 1.295(12) .
O2 H2A 0.8200 .
O3 C20 1.283(10) .
O1W H1WA 1.0000 .
C1 C2 1.372(13) .
C1 H1 0.9300 .
C2 C3 1.391(14) .
C2 H2 0.9300 .
C3 C4 1.368(14) .
C3 C6 1.511(13) .
C4 C5 1.367(12) .
C4 H4 0.9300 .
C5 H5 0.9300 .
C6 C7 1.358(16) .
C6 H6 0.9300 .
C7 C8 1.512(13) .
C7 H7 0.9300 .
C8 C9 1.379(14) .
C8 C12 1.394(13) .
C9 C10 1.358(12) .
C9 H9 0.9300 .
C10 H10 0.9300 .
C11 C12 1.369(12) .
C11 H11 0.9300 .
C12 H12 0.9300 .
C13 C14 1.381(13) .
C13 C18 1.383(14) .
C13 H13 0.9300 .
C14 C15 1.392(11) .
C14 H14 0.9300 .
C15 C16 1.405(11) .
C15 C20 1.495(11) .
C16 C17 1.399(11) .
C16 C16 1.512(15) 2_656
C17 C18 1.399(12) .
C17 C19 1.520(13) .
C18 H18 0.9300 .

loop_
_geom_hbond_atom_site_label_D
_geom_hbond_atom_site_label_H
_geom_hbond_atom_site_label_A
_geom_hbond_distance_DH
_geom_hbond_distance_HA
_geom_hbond_distance_DA
_geom_hbond_angle_DHA
_geom_hbond_site_symmetry_A
O1W H1WA O2W 1.00 2.03 2.66(2) 118.7 .
O2W H2WA O1 0.84 2.20 2.791(12) 126.7 5_656
O3W H3WD O4 0.85 1.97 2.825(12) 179.1 .
O3W H3WA O1W 0.72 1.96 2.683(15) 178.0 5_666
O2 H2A O3 0.82 1.66 2.466(9) 168.6 2_656

loop_
_geom_torsion_atom_site_label_1
_geom_torsion_atom_site_label_2
_geom_torsion_atom_site_label_3
_geom_torsion_atom_site_label_4
_geom_torsion
_geom_torsion_site_symmetry_1
_geom_torsion_site_symmetry_4
N2 Ag1 N1 C5 -87.0(14) 1_556 .
Ag1 Ag1 N1 C5 47.8(8) 7_556 .
N2 Ag1 N1 C1 91.7(13) 1_556 .
Ag1 Ag1 N1 C1 -133.5(8) 7_556 .
C5 N1 C1 C2 -2.1(18) . .
Ag1 N1 C1 C2 179.1(10) . .
N1 C1 C2 C3 1(2) . .
C1 C2 C3 C4 -0.6(19) . .
C1 C2 C3 C6 179.3(13) . .
C2 C3 C4 C5 2.0(18) . .
C6 C3 C4 C5 -177.8(11) . .
C1 N1 C5 C4 3.6(15) . .
Ag1 N1 C5 C4 -177.7(7) . .
C3 C4 C5 N1 -3.7(17) . .
C4 C3 C6 C7 -131.9(16) . .
C2 C3 C6 C7 48(2) . .
C3 C6 C7 C8 171.7(12) . .
C6 C7 C8 C9 151.8(15) . .
C6 C7 C8 C12 -31(2) . .
C12 C8 C9 C10 -2.0(17) . .
C7 C8 C9 C10 175.4(12) . .
C11 N2 C10 C9 1.4(16) . .
Ag1 N2 C10 C9 -176.4(9) 1_554 .
C8 C9 C10 N2 -0.3(18) . .
C10 N2 C11 C12 -0.2(15) . .
Ag1 N2 C11 C12 177.5(8) 1_554 .
N2 C11 C12 C8 -2.1(17) . .
C9 C8 C12 C11 3.1(17) . .
C7 C8 C12 C11 -174.1(12) . .
C18 C13 C14 C15 -0.4(14) . .
C13 C14 C15 C16 2.2(13) . .
C13 C14 C15 C20 -173.5(8) . .
C14 C15 C16 C17 0.0(11) . .
C20 C15 C16 C17 175.6(7) . .
C14 C15 C16 C16 178.3(7) . 2_656
C20 C15 C16 C16 -6.1(11) . 2_656
C15 C16 C17 C18 -4.0(12) . .
C16 C16 C17 C18 177.7(7) 2_656 .
C15 C16 C17 C19 175.9(8) . .
C16 C16 C17 C19 -2.4(12) 2_656 .
C14 C13 C18 C17 -3.7(13) . .
C16 C17 C18 C13 5.9(12) . .
C19 C17 C18 C13 -174.0(8) . .
C16 C17 C19 O1 125.0(10) . .
C18 C17 C19 O1 -55.1(12) . .
C16 C17 C19 O2 -57.3(12) . .
C18 C17 C19 O2 122.6(9) . .
C14 C15 C20 O4 -58.9(11) . .
C16 C15 C20 O4 125.5(9) . .
C14 C15 C20 O3 117.1(9) . .
C16 C15 C20 O3 -58.5(10) . .
